data_7700480
loop_
_publ_author_name
'You, Fen'
'Liu, Hui'
'Luo, Gen'
'Shi, Xiaochao'

_publ_section_title
;
 Tridentate diarylamido-based pincer complexes of nickel and palladium:
 sidearm effects in the polymerization of norbornene.
;
_journal_issue 32
_journal_name_full 'Dalton transactions (Cambridge, England : 2003)'
_journal_page_first 12219
_journal_page_last 12227
_journal_paper_doi 10.1039/c9dt02361e
_journal_volume 48
_journal_year 2019
_chemical_absolute_configuration rm
_chemical_formula_sum 'C24 H18 Cl N3 Ni O'
_chemical_formula_weight 458.57
_space_group_IT_number 4
_space_group_name_Hall 'P 2yb'
_space_group_name_H-M_alt 'P 1 21 1'
_symmetry_cell_setting monoclinic
_symmetry_space_group_name_Hall 'P 2yb'
_symmetry_space_group_name_H-M 'P 1 21 1'
_atom_sites_solution_hydrogens geom
_atom_sites_solution_primary direct
_atom_sites_solution_secondary difmap
_audit_creation_method SHELXL-97
_audit_update_record
;
2019-05-29 deposited with the CCDC.    2019-07-08 downloaded from the CCDC.
;
_cell_angle_alpha 90.00
_cell_angle_beta 102.531(3)
_cell_angle_gamma 90.00
_cell_formula_units_Z 2
_cell_length_a 9.180(3)
_cell_length_b 9.941(3)
_cell_length_c 11.212(4)
_cell_measurement_reflns_used 3264
_cell_measurement_temperature 296(2)
_cell_measurement_theta_max 27.69
_cell_measurement_theta_min 2.61
_cell_volume 998.8(6)
_computing_cell_refinement 'Bruker SAINT'
_computing_data_collection 'Bruker APEX2'
_computing_data_reduction 'Bruker SAINT'
_computing_molecular_graphics 'Bruker SHELXTL'
_computing_publication_material 'Bruker SHELXTL'
_computing_structure_refinement 'SHELXL-97 (Sheldrick, 2008)'
_computing_structure_solution 'SHELXS-97 (Sheldrick, 2008)'
_diffrn_ambient_temperature 296(2)
_diffrn_measured_fraction_theta_full 0.997
_diffrn_measured_fraction_theta_max 0.997
_diffrn_measurement_device_type 'Bruker APEX-II CCD'
_diffrn_measurement_method '\f and \w scans'
_diffrn_radiation_monochromator graphite
_diffrn_radiation_source 'fine-focus sealed tube'
_diffrn_radiation_type MoK\a
_diffrn_radiation_wavelength 0.71073
_diffrn_reflns_av_R_equivalents 0.0200
_diffrn_reflns_av_sigmaI/netI 0.0329
_diffrn_reflns_limit_h_max 10
_diffrn_reflns_limit_h_min -10
_diffrn_reflns_limit_k_max 6
_diffrn_reflns_limit_k_min -11
_diffrn_reflns_limit_l_max 13
_diffrn_reflns_limit_l_min -13
_diffrn_reflns_number 5176
_diffrn_reflns_theta_full 25.05
_diffrn_reflns_theta_max 25.05
_diffrn_reflns_theta_min 2.27
_exptl_absorpt_coefficient_mu 1.127
_exptl_absorpt_correction_T_max 0.9355
_exptl_absorpt_correction_T_min 0.8767
_exptl_absorpt_correction_type multi-scan
_exptl_absorpt_process_details sadabs
_exptl_crystal_colour green
_exptl_crystal_density_diffrn 1.525
_exptl_crystal_density_method 'not measured'
_exptl_crystal_description block
_exptl_crystal_F_000 472
_exptl_crystal_size_max 0.12
_exptl_crystal_size_mid 0.10
_exptl_crystal_size_min 0.06
_refine_diff_density_max 0.178
_refine_diff_density_min -0.142
_refine_diff_density_rms 0.034
_refine_ls_abs_structure_details 'Flack H D (1983), Acta Cryst. A39, 876-881'
_refine_ls_abs_structure_Flack 0.011(11)
_refine_ls_extinction_coef 0.0062(10)
_refine_ls_extinction_expression Fc^*^=kFc[1+0.001xFc^2^\l^3^/sin(2\q)]^-1/4^
_refine_ls_extinction_method SHELXL
_refine_ls_goodness_of_fit_ref 1.043
_refine_ls_hydrogen_treatment constr
_refine_ls_matrix_type full
_refine_ls_number_parameters 272
_refine_ls_number_reflns 2484
_refine_ls_number_restraints 1
_refine_ls_restrained_S_all 1.043
_refine_ls_R_factor_all 0.0221
_refine_ls_R_factor_gt 0.0207
_refine_ls_shift/su_max 0.001
_refine_ls_shift/su_mean 0.000
_refine_ls_structure_factor_coef Fsqd
_refine_ls_weighting_details 'calc w=1/[\s^2^(Fo^2^)+(0.0226P)^2^+0.0335P] where P=(Fo^2^+2Fc^2^)/3'
_refine_ls_weighting_scheme calc
_refine_ls_wR_factor_gt 0.0496
_refine_ls_wR_factor_ref 0.0504
_reflns_number_gt 2378
_reflns_number_total 2484
_reflns_threshold_expression >2sigma(I)
_cod_data_source_file c9dt02361e2.cif
_cod_data_source_block 190517b_0m
_cod_depositor_comments
;
The following automatic conversions were performed:

'_symmetry_cell_setting' value 'Monoclinic' changed to 'monoclinic'
according to
/home/data/users/saulius/crontab/automatic-downloads/rss-feeds/RSC/lib/dictionaries/cif_core.dic
dictionary named 'cif_core.dic' version 2.4.2 from 2011-04-26.

Automatic conversion script
Id: cif_fix_values 4973 2017-02-22 13:04:09Z antanas 

 Adding full bibliography for 7700479--7700481.cif.
;
_cod_original_sg_symbol_H-M P2(1)
_cod_database_code 7700480

loop_
_symmetry_equiv_pos_as_xyz
'x, y, z'
'-x, y+1/2, -z'

loop_
_atom_site_label
_atom_site_type_symbol
_atom_site_fract_x
_atom_site_fract_y
_atom_site_fract_z
_atom_site_U_iso_or_equiv
_atom_site_adp_type
_atom_site_occupancy
_atom_site_symmetry_multiplicity
_atom_site_calc_flag
_atom_site_refinement_flags
Ni1 Ni 0.15339(3) 0.73416(3) 0.18341(2) 0.03128(10) Uani 1 1 d .
C1 C 0.2063(3) 0.5412(3) 0.3939(2) 0.0389(6) Uani 1 1 d .
H1 H 0.2596 0.4811 0.3488 0.047 Uiso 1 1 calc R
C2 C 0.0955(3) 0.4618(3) 0.4507(3) 0.0499(7) Uani 1 1 d .
H2A H 0.0711 0.3763 0.4094 0.060 Uiso 1 1 calc R
H2B H 0.1356 0.4453 0.5368 0.060 Uiso 1 1 calc R
C3 C -0.0208(3) 0.6361(3) 0.3444(2) 0.0349(6) Uani 1 1 d .
C4 C -0.1406(2) 0.7292(4) 0.30329(18) 0.0338(5) Uani 1 1 d .
C5 C -0.2785(3) 0.7080(3) 0.3358(2) 0.0433(7) Uani 1 1 d .
H5 H -0.2911 0.6326 0.3817 0.052 Uiso 1 1 calc R
C6 C -0.3941(3) 0.7963(4) 0.3014(3) 0.0520(8) Uani 1 1 d .
H6 H -0.4839 0.7832 0.3253 0.062 Uiso 1 1 calc R
C7 C -0.3746(3) 0.9053(3) 0.2301(2) 0.0482(7) Uani 1 1 d .
H7 H -0.4541 0.9637 0.2035 0.058 Uiso 1 1 calc R
C8 C -0.2417(3) 0.9301(3) 0.1974(2) 0.0417(6) Uani 1 1 d .
H8 H -0.2333 1.0042 0.1488 0.050 Uiso 1 1 calc R
C9 C -0.1168(3) 0.8449(3) 0.2364(2) 0.0326(6) Uani 1 1 d .
C10 C 0.0581(3) 0.9951(3) 0.1704(2) 0.0354(6) Uani 1 1 d .
C11 C 0.0146(3) 1.1212(3) 0.2003(2) 0.0467(7) Uani 1 1 d .
H11 H -0.0494 1.1295 0.2538 0.056 Uiso 1 1 calc R
C12 C 0.0657(3) 1.2372(4) 0.1512(2) 0.0579(8) Uani 1 1 d .
H12 H 0.0337 1.3208 0.1724 0.069 Uiso 1 1 calc R
C13 C 0.1610(3) 1.2313(4) 0.0730(2) 0.0558(7) Uani 1 1 d .
H13 H 0.1908 1.3096 0.0395 0.067 Uiso 1 1 calc R
C14 C 0.2135(3) 1.1049(3) 0.0438(2) 0.0468(7) Uani 1 1 d .
C15 C 0.3166(3) 1.0853(4) -0.0321(2) 0.0569(9) Uani 1 1 d .
H15 H 0.3534 1.1586 -0.0680 0.068 Uiso 1 1 calc R
C16 C 0.3611(3) 0.9594(4) -0.0518(3) 0.0594(9) Uani 1 1 d .
H16 H 0.4267 0.9463 -0.1034 0.071 Uiso 1 1 calc R
C17 C 0.3103(3) 0.8485(3) 0.0039(2) 0.0480(8) Uani 1 1 d .
H17 H 0.3444 0.7631 -0.0102 0.058 Uiso 1 1 calc R
C18 C 0.1638(3) 0.9884(3) 0.0941(2) 0.0381(6) Uani 1 1 d .
C19 C 0.3155(3) 0.6225(3) 0.4872(2) 0.0414(6) Uani 1 1 d .
C20 C 0.2708(3) 0.7335(4) 0.5427(2) 0.0587(7) Uani 1 1 d .
H20 H 0.1736 0.7648 0.5168 0.070 Uiso 1 1 calc R
C21 C 0.3669(5) 0.7999(4) 0.6364(3) 0.0767(11) Uani 1 1 d .
H21 H 0.3333 0.8731 0.6745 0.092 Uiso 1 1 calc R
C22 C 0.5122(4) 0.7571(4) 0.6729(3) 0.0731(11) Uani 1 1 d .
H22 H 0.5780 0.8025 0.7345 0.088 Uiso 1 1 calc R
C23 C 0.5592(4) 0.6477(5) 0.6180(3) 0.0702(11) Uani 1 1 d .
H23 H 0.6574 0.6185 0.6427 0.084 Uiso 1 1 calc R
C24 C 0.4615(3) 0.5792(4) 0.5253(3) 0.0564(9) Uani 1 1 d .
H24 H 0.4944 0.5043 0.4889 0.068 Uiso 1 1 calc R
Cl1 Cl 0.29402(9) 0.57357(8) 0.13606(7) 0.0538(2) Uani 1 1 d .
N1 N 0.1034(2) 0.6306(2) 0.30857(17) 0.0331(5) Uani 1 1 d .
N2 N 0.0194(2) 0.8691(2) 0.20752(18) 0.0333(5) Uani 1 1 d .
N3 N 0.2140(2) 0.8616(2) 0.07697(18) 0.0378(6) Uani 1 1 d .
O1 O -0.0348(2) 0.5486(2) 0.43322(15) 0.0463(5) Uani 1 1 d .

loop_
_atom_site_aniso_label
_atom_site_aniso_U_11
_atom_site_aniso_U_22
_atom_site_aniso_U_33
_atom_site_aniso_U_23
_atom_site_aniso_U_13
_atom_site_aniso_U_12
Ni1 0.03502(16) 0.03061(16) 0.02973(15) 0.00080(16) 0.01037(10) -0.00284(16)
C1 0.0481(15) 0.0322(14) 0.0361(13) 0.0063(12) 0.0083(11) 0.0059(12)
C2 0.0616(18) 0.0395(16) 0.0465(15) 0.0134(14) 0.0071(13) -0.0038(15)
C3 0.0446(15) 0.0335(14) 0.0271(12) -0.0022(11) 0.0090(11) -0.0099(12)
C4 0.0359(11) 0.0366(12) 0.0292(10) -0.0073(15) 0.0077(8) -0.0066(14)
C5 0.0430(15) 0.046(2) 0.0433(13) -0.0068(14) 0.0140(11) -0.0120(13)
C6 0.0415(15) 0.064(2) 0.0538(16) -0.0128(17) 0.0174(13) -0.0062(15)
C7 0.0364(15) 0.0583(19) 0.0471(15) -0.0153(15) 0.0025(12) 0.0075(14)
C8 0.0459(16) 0.0442(17) 0.0332(13) -0.0043(12) 0.0045(11) 0.0060(14)
C9 0.0358(13) 0.0352(14) 0.0264(11) -0.0068(11) 0.0060(10) -0.0037(11)
C10 0.0378(14) 0.0343(15) 0.0312(12) 0.0035(12) 0.0014(10) -0.0033(11)
C11 0.0573(17) 0.0374(16) 0.0415(14) 0.0004(13) 0.0020(12) -0.0030(14)
C12 0.0762(19) 0.0334(14) 0.0510(15) 0.000(2) -0.0146(14) -0.006(2)
C13 0.0685(18) 0.0425(16) 0.0457(14) 0.018(2) -0.0111(13) -0.014(2)
C14 0.0471(16) 0.0483(19) 0.0379(14) 0.0148(14) -0.0063(11) -0.0158(14)
C15 0.0535(18) 0.073(3) 0.0394(15) 0.0208(17) 0.0007(13) -0.0263(18)
C16 0.0501(18) 0.090(3) 0.0402(16) 0.0138(18) 0.0146(13) -0.0156(19)
C17 0.0439(16) 0.066(2) 0.0359(14) 0.0039(14) 0.0118(12) -0.0071(14)
C18 0.0394(14) 0.0425(16) 0.0282(12) 0.0067(12) -0.0017(10) -0.0084(12)
C19 0.0429(15) 0.0424(16) 0.0387(14) 0.0116(13) 0.0085(11) -0.0010(13)
C20 0.0563(16) 0.0492(16) 0.0622(16) -0.009(2) -0.0058(13) 0.007(2)
C21 0.092(3) 0.058(2) 0.067(2) -0.010(2) -0.010(2) -0.003(2)
C22 0.072(2) 0.069(3) 0.066(2) 0.007(2) -0.0114(17) -0.020(2)
C23 0.0402(17) 0.094(3) 0.070(2) 0.031(2) -0.0013(16) -0.0074(19)
C24 0.0474(18) 0.066(2) 0.0573(18) 0.0150(18) 0.0151(14) 0.0046(17)
Cl1 0.0645(5) 0.0426(4) 0.0636(5) -0.0020(4) 0.0342(4) 0.0073(4)
N1 0.0370(12) 0.0312(12) 0.0317(10) 0.0049(10) 0.0089(9) 0.0003(10)
N2 0.0379(12) 0.0286(12) 0.0341(11) 0.0040(9) 0.0096(9) -0.0005(9)
N3 0.0359(12) 0.0463(15) 0.0301(11) 0.0045(11) 0.0047(9) -0.0076(10)
O1 0.0523(11) 0.0450(12) 0.0441(10) 0.0130(10) 0.0162(8) -0.0046(10)

loop_
_atom_type_symbol
_atom_type_description
_atom_type_scat_dispersion_real
_atom_type_scat_dispersion_imag
_atom_type_scat_source
C C 0.0033 0.0016 'International Tables Vol C Tables 4.2.6.8 and 6.1.1.4'
H H 0.0000 0.0000 'International Tables Vol C Tables 4.2.6.8 and 6.1.1.4'
N N 0.0061 0.0033 'International Tables Vol C Tables 4.2.6.8 and 6.1.1.4'
O O 0.0106 0.0060 'International Tables Vol C Tables 4.2.6.8 and 6.1.1.4'
Cl Cl 0.1484 0.1585 'International Tables Vol C Tables 4.2.6.8 and 6.1.1.4'
Ni Ni 0.3393 1.1124 'International Tables Vol C Tables 4.2.6.8 and 6.1.1.4'

loop_
_geom_angle_atom_site_label_1
_geom_angle_atom_site_label_2
_geom_angle_atom_site_label_3
_geom_angle
N1 Ni1 N2 90.58(9)
N1 Ni1 N3 170.39(10)
N2 Ni1 N3 84.53(10)
N1 Ni1 Cl1 91.95(7)
N2 Ni1 Cl1 173.88(7)
N3 Ni1 Cl1 93.74(8)
N1 C1 C19 111.0(2)
N1 C1 C2 100.9(2)
C19 C1 C2 112.8(2)
N1 C1 H1 110.6
C19 C1 H1 110.6
C2 C1 H1 110.6
O1 C2 C1 103.8(2)
O1 C2 H2A 111.0
C1 C2 H2A 111.0
O1 C2 H2B 111.0
C1 C2 H2B 111.0
H2A C2 H2B 109.0
N1 C3 O1 115.8(2)
N1 C3 C4 126.5(2)
O1 C3 C4 117.6(2)
C5 C4 C9 120.7(3)
C5 C4 C3 119.3(3)
C9 C4 C3 119.9(2)
C6 C5 C4 121.2(3)
C6 C5 H5 119.4
C4 C5 H5 119.4
C5 C6 C7 118.5(3)
C5 C6 H6 120.8
C7 C6 H6 120.8
C8 C7 C6 122.1(3)
C8 C7 H7 119.0
C6 C7 H7 119.0
C7 C8 C9 121.2(3)
C7 C8 H8 119.4
C9 C8 H8 119.4
N2 C9 C8 122.6(2)
N2 C9 C4 121.2(2)
C8 C9 C4 116.2(2)
C11 C10 N2 129.8(2)
C11 C10 C18 117.3(2)
N2 C10 C18 112.9(2)
C10 C11 C12 120.8(3)
C10 C11 H11 119.6
C12 C11 H11 119.6
C13 C12 C11 122.2(4)
C13 C12 H12 118.9
C11 C12 H12 118.9
C12 C13 C14 119.0(3)
C12 C13 H13 120.5
C14 C13 H13 120.5
C18 C14 C13 119.0(3)
C18 C14 C15 116.4(3)
C13 C14 C15 124.6(3)
C16 C15 C14 119.4(3)
C16 C15 H15 120.3
C14 C15 H15 120.3
C15 C16 C17 121.1(3)
C15 C16 H16 119.4
C17 C16 H16 119.4
N3 C17 C16 121.8(3)
N3 C17 H17 119.1
C16 C17 H17 119.1
N3 C18 C14 123.6(2)
N3 C18 C10 114.9(2)
C14 C18 C10 121.6(3)
C20 C19 C24 118.4(3)
C20 C19 C1 121.6(2)
C24 C19 C1 119.9(3)
C19 C20 C21 121.6(3)
C19 C20 H20 119.2
C21 C20 H20 119.2
C22 C21 C20 119.7(4)
C22 C21 H21 120.1
C20 C21 H21 120.1
C23 C22 C21 119.6(3)
C23 C22 H22 120.2
C21 C22 H22 120.2
C22 C23 C24 120.6(3)
C22 C23 H23 119.7
C24 C23 H23 119.7
C19 C24 C23 120.1(3)
C19 C24 H24 119.9
C23 C24 H24 119.9
C3 N1 C1 107.9(2)
C3 N1 Ni1 125.87(18)
C1 N1 Ni1 125.85(16)
C9 N2 C10 122.1(2)
C9 N2 Ni1 124.37(17)
C10 N2 Ni1 112.49(17)
C17 N3 C18 117.7(2)
C17 N3 Ni1 129.9(2)
C18 N3 Ni1 111.78(17)
C3 O1 C2 105.95(19)

loop_
_geom_bond_atom_site_label_1
_geom_bond_atom_site_label_2
_geom_bond_distance
Ni1 N1 1.8759(19)
Ni1 N2 1.878(2)
Ni1 N3 1.905(2)
Ni1 Cl1 2.1897(9)
C1 N1 1.485(3)
C1 C19 1.516(4)
C1 C2 1.531(4)
C1 H1 0.9800
C2 O1 1.453(3)
C2 H2A 0.9700
C2 H2B 0.9700
C3 N1 1.289(3)
C3 O1 1.350(3)
C3 C4 1.435(4)
C4 C5 1.407(3)
C4 C9 1.415(4)
C5 C6 1.367(4)
C5 H5 0.9300
C6 C7 1.381(4)
C6 H6 0.9300
C7 C8 1.370(4)
C7 H7 0.9300
C8 C9 1.415(4)
C8 H8 0.9300
C9 N2 1.380(3)
C10 C11 1.379(4)
C10 N2 1.390(3)
C10 C18 1.427(3)
C11 C12 1.401(5)
C11 H11 0.9300
C12 C13 1.368(4)
C12 H12 0.9300
C13 C14 1.409(5)
C13 H13 0.9300
C14 C18 1.407(4)
C14 C15 1.417(4)
C15 C16 1.350(5)
C15 H15 0.9300
C16 C17 1.397(5)
C16 H16 0.9300
C17 N3 1.335(3)
C17 H17 0.9300
C18 N3 1.370(4)
C19 C20 1.372(5)
C19 C24 1.384(4)
C20 C21 1.384(4)
C20 H20 0.9300
C21 C22 1.375(5)
C21 H21 0.9300
C22 C23 1.365(5)
C22 H22 0.9300
C23 C24 1.395(5)
C23 H23 0.9300
C24 H24 0.9300

loop_
_geom_torsion_atom_site_label_1
_geom_torsion_atom_site_label_2
_geom_torsion_atom_site_label_3
_geom_torsion_atom_site_label_4
_geom_torsion
N1 C1 C2 O1 -23.0(3)
C19 C1 C2 O1 95.5(3)
N1 C3 C4 C5 169.4(2)
O1 C3 C4 C5 -13.7(4)
N1 C3 C4 C9 -14.0(4)
O1 C3 C4 C9 162.9(2)
C9 C4 C5 C6 1.7(4)
C3 C4 C5 C6 178.2(2)
C4 C5 C6 C7 2.0(4)
C5 C6 C7 C8 -2.6(4)
C6 C7 C8 C9 -0.6(4)
C7 C8 C9 N2 -178.3(2)
C7 C8 C9 C4 4.1(4)
C5 C4 C9 N2 177.8(2)
C3 C4 C9 N2 1.2(4)
C5 C4 C9 C8 -4.6(4)
C3 C4 C9 C8 178.8(2)
N2 C10 C11 C12 -179.2(3)
C18 C10 C11 C12 3.9(4)
C10 C11 C12 C13 -0.6(4)
C11 C12 C13 C14 -2.1(4)
C12 C13 C14 C18 1.3(4)
C12 C13 C14 C15 -177.5(2)
C18 C14 C15 C16 -0.1(4)
C13 C14 C15 C16 178.8(3)
C14 C15 C16 C17 -1.7(4)
C15 C16 C17 N3 1.2(4)
C13 C14 C18 N3 -176.3(2)
C15 C14 C18 N3 2.6(4)
C13 C14 C18 C10 2.1(4)
C15 C14 C18 C10 -179.0(2)
C11 C10 C18 N3 173.9(2)
N2 C10 C18 N3 -3.5(3)
C11 C10 C18 C14 -4.6(4)
N2 C10 C18 C14 177.9(2)
N1 C1 C19 C20 42.4(3)
C2 C1 C19 C20 -70.0(3)
N1 C1 C19 C24 -142.8(2)
C2 C1 C19 C24 104.8(3)
C24 C19 C20 C21 -1.4(5)
C1 C19 C20 C21 173.5(3)
C19 C20 C21 C22 2.1(6)
C20 C21 C22 C23 -1.4(6)
C21 C22 C23 C24 0.2(5)
C20 C19 C24 C23 0.1(4)
C1 C19 C24 C23 -174.9(3)
C22 C23 C24 C19 0.5(5)
O1 C3 N1 C1 -9.5(3)
C4 C3 N1 C1 167.4(3)
O1 C3 N1 Ni1 177.65(16)
C4 C3 N1 Ni1 -5.4(4)
C19 C1 N1 C3 -99.7(2)
C2 C1 N1 C3 20.1(3)
C19 C1 N1 Ni1 73.2(3)
C2 C1 N1 Ni1 -167.02(18)
N2 Ni1 N1 C3 25.4(2)
N3 Ni1 N1 C3 84.7(6)
Cl1 Ni1 N1 C3 -149.0(2)
N2 Ni1 N1 C1 -146.2(2)
N3 Ni1 N1 C1 -86.9(6)
Cl1 Ni1 N1 C1 39.4(2)
C8 C9 N2 C10 19.2(3)
C4 C9 N2 C10 -163.3(2)
C8 C9 N2 Ni1 -148.1(2)
C4 C9 N2 Ni1 29.4(3)
C11 C10 N2 C9 30.1(4)
C18 C10 N2 C9 -152.9(2)
C11 C10 N2 Ni1 -161.3(2)
C18 C10 N2 Ni1 15.7(3)
N1 Ni1 N2 C9 -37.09(19)
N3 Ni1 N2 C9 151.20(18)
Cl1 Ni1 N2 C9 77.4(7)
N1 Ni1 N2 C10 154.58(17)
N3 Ni1 N2 C10 -17.13(17)
Cl1 Ni1 N2 C10 -90.9(7)
C16 C17 N3 C18 1.2(4)
C16 C17 N3 Ni1 -168.5(2)
C14 C18 N3 C17 -3.1(4)
C10 C18 N3 C17 178.3(2)
C14 C18 N3 Ni1 168.39(19)
C10 C18 N3 Ni1 -10.1(3)
N1 Ni1 N3 C17 125.6(6)
N2 Ni1 N3 C17 -174.7(2)
Cl1 Ni1 N3 C17 -0.6(2)
N1 Ni1 N3 C18 -44.6(7)
N2 Ni1 N3 C18 15.07(17)
Cl1 Ni1 N3 C18 -170.82(16)
N1 C3 O1 C2 -6.6(3)
C4 C3 O1 C2 176.2(2)
C1 C2 O1 C3 18.9(3)
